data_7719226
loop_
_publ_author_name
'Boltkov, Evgeny D.'
'Buzoverov, Mikhail E.'
'Lermontova, Elmira Kh'
'Belousov, Yury A.'
'Steshenko, Dmitry A.'
'Gontcharenko, Victoria E.'
'Glazunova, Tatyana Yu'

_publ_section_title
;
 The miracle of self-assembly: a journey of the
 {Ln<sub>6</sub>F<sub>8</sub>} core in the world of lanthanides.
;
_journal_issue 33
_journal_name_full 'Dalton transactions (Cambridge, England : 2003)'
_journal_page_first 12503
_journal_page_last 12515
_journal_paper_doi 10.1039/d5dt01105a
_journal_volume 54
_journal_year 2025
_chemical_formula_moiety 'C14 H7 F25 K O17 Yb3'
_chemical_formula_sum 'C14 H7 F25 K O17 Yb3'
_chemical_formula_weight 1480.42
_space_group_crystal_system triclinic
_space_group_IT_number 2
_space_group_name_Hall '-P 1'
_space_group_name_H-M_alt 'P -1'
_atom_sites_solution_hydrogens mixed
_audit_creation_method SHELXL-2018/3
_audit_update_record
;
2025-06-16 deposited with the CCDC.	2025-07-21 downloaded from the CCDC.
;
_cell_angle_alpha 107.4030(10)
_cell_angle_beta 108.1910(10)
_cell_angle_gamma 104.197(2)
_cell_formula_units_Z 2
_cell_length_a 11.6426(6)
_cell_length_b 12.2776(6)
_cell_length_c 14.2779(7)
_cell_measurement_reflns_used 9934
_cell_measurement_temperature 100(2)
_cell_measurement_theta_max 30.544
_cell_measurement_theta_min 2.678
_cell_volume 1716.24(15)
_computing_cell_refinement 'SAINT (Bruker, 2008)'
_computing_data_collection '<i>APEX2</i> (Bruker, 2008)'
_computing_data_reduction 'SAINT (Bruker, 2008)'
_computing_molecular_graphics 'SHELXTL (Sheldrick, 2008)'
_computing_publication_material 'SHELXTL (Sheldrick, 2008)'
_computing_structure_refinement 'SHELXL-2018/3 (Sheldrick, 2018)'
_computing_structure_solution 'SHELXT 2014/5 (Sheldrick, 2014)'
_diffrn_ambient_temperature 100(2)
_diffrn_measured_fraction_theta_full 0.998
_diffrn_measured_fraction_theta_max 0.991
_diffrn_measurement_device_type 'Bruker SMART APEX II'
_diffrn_measurement_method \w
_diffrn_radiation_type MoK\a
_diffrn_radiation_wavelength 0.71073
_diffrn_reflns_av_R_equivalents 0.0284
_diffrn_reflns_av_unetI/netI 0.0361
_diffrn_reflns_Laue_measured_fraction_full 0.998
_diffrn_reflns_Laue_measured_fraction_max 0.991
_diffrn_reflns_limit_h_max 16
_diffrn_reflns_limit_h_min -16
_diffrn_reflns_limit_k_max 17
_diffrn_reflns_limit_k_min -17
_diffrn_reflns_limit_l_max 20
_diffrn_reflns_limit_l_min -20
_diffrn_reflns_number 28088
_diffrn_reflns_point_group_measured_fraction_full 0.998
_diffrn_reflns_point_group_measured_fraction_max 0.991
_diffrn_reflns_theta_full 25.242
_diffrn_reflns_theta_max 30.589
_diffrn_reflns_theta_min 2.162
_diffrn_source 'fine-focus sealed tube'
_exptl_absorpt_coefficient_mu 8.432
_exptl_absorpt_correction_T_max 0.7461
_exptl_absorpt_correction_T_min 0.4701
_exptl_absorpt_correction_type multi-scan
_exptl_absorpt_process_details 'SADABS (Bruker, 2008)'
_exptl_crystal_colour colorless
_exptl_crystal_density_diffrn 2.865
_exptl_crystal_description block
_exptl_crystal_F_000 1362
_exptl_crystal_size_max 0.400
_exptl_crystal_size_mid 0.220
_exptl_crystal_size_min 0.120
_refine_diff_density_max 1.973
_refine_diff_density_min -2.003
_refine_diff_density_rms 0.194
_refine_ls_extinction_method none
_refine_ls_goodness_of_fit_ref 1.046
_refine_ls_hydrogen_treatment mixed
_refine_ls_matrix_type full
_refine_ls_number_parameters 580
_refine_ls_number_reflns 10452
_refine_ls_number_restraints 114
_refine_ls_restrained_S_all 1.069
_refine_ls_R_factor_all 0.0329
_refine_ls_R_factor_gt 0.0282
_refine_ls_shift/su_max 0.007
_refine_ls_shift/su_mean 0.000
_refine_ls_structure_factor_coef Fsqd
_refine_ls_weighting_details 'w=1/[\s^2^(Fo^2^)+(0.0190P)^2^+7.1232P] where P=(Fo^2^+2Fc^2^)/3'
_refine_ls_weighting_scheme calc
_refine_ls_wR_factor_gt 0.0595
_refine_ls_wR_factor_ref 0.0611
_reflns_Friedel_coverage 0.000
_reflns_number_gt 9512
_reflns_number_total 10452
_reflns_threshold_expression 'I > 2\s(I)'
_cod_data_source_file d5dt01105a2.cif
_cod_data_source_block t_a_CCDC1
_cod_depositor_comments 'Adding full bibliography for 7719222--7719228.cif.'
_cod_database_code 7719226
_shelx_shelxl_version_number 2018/3
_shelx_space_group_comment
;
The symmetry employed for this shelxl refinement is uniquely defined
by the following loop, which should always be used as a source of
symmetry information in preference to the above space-group names.
They are only intended as comments.
;
_shelx_estimated_absorpt_t_min 0.133
_shelx_estimated_absorpt_t_max 0.431

loop_
_space_group_symop_operation_xyz
'x, y, z'
'-x, -y, -z'

loop_
_atom_site_label
_atom_site_type_symbol
_atom_site_fract_x
_atom_site_fract_y
_atom_site_fract_z
_atom_site_U_iso_or_equiv
_atom_site_adp_type
_atom_site_occupancy
_atom_site_site_symmetry_order
_atom_site_calc_flag
_atom_site_refinement_flags_posn
_atom_site_refinement_flags_adp
_atom_site_refinement_flags_occupancy
_atom_site_disorder_assembly
_atom_site_disorder_group
Yb1 Yb 0.89256(2) 0.49256(2) 1.14680(2) 0.00861(4) Uani 1 1 d . . . . .
Yb2 Yb 1.23028(2) 0.57910(2) 1.15445(2) 0.00900(4) Uani 1 1 d . . . . .
Yb3 Yb 1.01445(2) 0.74276(2) 1.04380(2) 0.00876(4) Uani 1 1 d . . . . .
K1 K 1.60580(9) 0.56984(9) 1.24578(8) 0.01838(17) Uani 1 1 d . . . . .
F01 F 1.0514(2) 0.4254(2) 1.11944(18) 0.0109(4) Uani 1 1 d . . . . .
F02 F 1.1683(2) 0.6523(2) 1.02819(18) 0.0122(4) Uani 1 1 d . . . . .
F03 F 1.0686(2) 0.6468(2) 1.16064(18) 0.0108(4) Uani 1 1 d . . . . .
F04 F 1.1495(2) 0.4320(2) 0.98635(18) 0.0118(4) Uani 1 1 d . . . . .
F1B F 1.1459(9) 0.5962(7) 1.5268(8) 0.0257(18) Uiso 0.49 1 d D . P A 2
F2B F 1.2655(8) 0.7685(6) 1.5399(7) 0.046(2) Uiso 0.49 1 d D . P A 2
F3B F 1.3304(6) 0.6144(6) 1.5238(5) 0.0282(15) Uiso 0.49 1 d D . P A 2
F1A F 1.1527(9) 0.5748(8) 1.5185(7) 0.0321(10) Uani 0.51 1 d D . P A 1
F2A F 1.2192(7) 0.7624(5) 1.5287(5) 0.0321(10) Uani 0.51 1 d D . P A 1
F3A F 1.3509(5) 0.6686(7) 1.5376(4) 0.0321(10) Uani 0.51 1 d D . P A 1
F4A F 0.7882(8) -0.0017(6) 1.1046(7) 0.0231(9) Uani 0.52 1 d D . P B 1
F5A F 0.7362(6) 0.1271(5) 1.2100(4) 0.0231(9) Uani 0.52 1 d D . P B 1
F6A F 0.6255(5) 0.0447(6) 1.0374(5) 0.0231(9) Uani 0.52 1 d D . P B 1
F4B F 0.7936(9) 0.0082(7) 1.1274(6) 0.0182(16) Uiso 0.48 1 d D . P B 2
F5B F 0.6925(7) 0.1237(7) 1.1827(5) 0.0306(17) Uiso 0.48 1 d D . P B 2
F6B F 0.6379(6) 0.0326(6) 1.0121(4) 0.0230(16) Uiso 0.48 1 d D . P B 2
F7 F 1.3243(3) 0.1535(3) 1.1605(3) 0.0454(10) Uani 1 1 d . . . . .
F8 F 1.3730(3) 0.2999(4) 1.3113(3) 0.0438(9) Uani 1 1 d . . . . .
F9 F 1.4883(3) 0.3207(3) 1.2230(2) 0.0279(6) Uani 1 1 d . . . . .
F10 F 1.5999(3) 0.6390(3) 0.9880(3) 0.0328(7) Uani 1 1 d . . . . .
F11 F 1.5427(3) 0.7943(3) 1.0093(3) 0.0353(7) Uani 1 1 d . . . . .
F12 F 1.6381(3) 0.7615(3) 1.1469(2) 0.0313(7) Uani 1 1 d . . . . .
F13 F 0.9156(4) 0.9788(3) 1.3277(3) 0.0427(9) Uani 1 1 d . . . . .
F14 F 1.0206(3) 0.8991(3) 1.4213(2) 0.0454(9) Uani 1 1 d . . . . .
F15 F 0.8136(3) 0.8378(3) 1.3622(2) 0.0302(7) Uani 1 1 d . . . . .
F19 F 2.0000(3) 0.7251(5) 1.6240(3) 0.0641(13) Uani 1 1 d . . . . .
F20 F 1.8513(3) 0.6439(3) 1.6673(3) 0.0365(7) Uani 1 1 d . . . . .
F21 F 1.9364(4) 0.8393(3) 1.7256(3) 0.0543(11) Uani 1 1 d . . . . .
O1 O 1.2532(3) 0.6115(3) 1.3271(2) 0.0131(5) Uani 1 1 d . . . . .
O2 O 1.0499(3) 0.5640(3) 1.3194(2) 0.0144(5) Uani 1 1 d . . . . .
O3 O 0.8925(3) 0.1696(3) 1.0480(2) 0.0138(5) Uani 1 1 d . . . . .
O4 O 0.8345(3) 0.3020(3) 1.1527(2) 0.0150(6) Uani 1 1 d . . . . .
O5 O 1.1730(3) 0.2579(3) 1.0788(2) 0.0147(6) Uani 1 1 d . . . . .
O6 O 1.3264(3) 0.4462(3) 1.1918(2) 0.0134(5) Uani 1 1 d . . . . .
O7 O 1.4088(3) 0.6211(3) 1.1124(2) 0.0133(5) Uani 1 1 d . . . . .
O8 O 1.3340(3) 0.5763(3) 0.9339(2) 0.0127(5) Uani 1 1 d . . . . .
O9 O 0.8623(3) 0.6680(3) 1.2285(2) 0.0143(5) Uani 1 1 d . . . . .
O10 O 0.9424(3) 0.8140(3) 1.1757(2) 0.0143(5) Uani 1 1 d . . . . .
O13 O 1.7423(3) 0.8077(3) 1.5584(3) 0.0308(8) Uani 1 1 d . . . . .
H13A H 1.681373 0.795567 1.501227 0.046 Uiso 1 1 calc R U . . .
O14 O 1.7660(5) 0.6445(4) 1.4543(3) 0.0434(11) Uani 1 1 d . . . . .
O21 O 1.0259(3) 0.9549(3) 1.0843(2) 0.0158(6) Uani 1 1 d . . . . .
H21A H 0.984930 0.973916 1.116584 0.019 Uiso 1 1 d R U . . .
H21B H 1.070293 0.994881 1.069136 0.019 Uiso 1 1 d R U . . .
O23 O 0.7949(3) 0.4737(3) 1.2789(2) 0.0141(5) Uani 1 1 d D . . . .
H23A H 0.845(4) 0.521(3) 1.342(2) 0.017 Uiso 1 1 d D U . . .
H23B H 0.783(5) 0.4027(19) 1.272(3) 0.017 Uiso 1 1 d D U . . .
C1 C 1.1707(4) 0.6026(4) 1.3655(3) 0.0135(7) Uani 1 1 d D . . . .
C2 C 1.2265(4) 0.6486(4) 1.4897(4) 0.0255(10) Uani 1 1 d D . . . .
C3 C 0.8339(4) 0.1991(4) 1.1047(3) 0.0127(7) Uani 1 1 d D . . . .
C4 C 0.7427(4) 0.0903(4) 1.1124(3) 0.0206(9) Uani 1 1 d D . . . .
C5 C 1.2780(4) 0.3305(4) 1.1533(3) 0.0130(7) Uani 1 1 d . . . . .
C6 C 1.3656(4) 0.2734(4) 1.2119(4) 0.0205(9) Uani 1 1 d . . . . .
C7 C 1.4172(4) 0.6271(3) 1.0288(3) 0.0102(7) Uani 1 1 d . . . . .
C8 C 1.5514(4) 0.7080(4) 1.0444(3) 0.0159(8) Uani 1 1 d . . . . .
C9 C 0.9038(4) 0.7761(3) 1.2357(3) 0.0110(7) Uani 1 1 d . . . . .
C10 C 0.9135(4) 0.8758(4) 1.3381(4) 0.0187(8) Uani 1 1 d . . . . .
O11B O 1.5428(8) 0.7578(7) 1.3655(6) 0.0174(16) Uiso 0.48 1 d . . P C 2
O12B O 1.3697(10) 0.7853(11) 1.2675(9) 0.014(3) Uiso 0.48 1 d . . P C 2
C11B C 1.4846(8) 0.8220(8) 1.3369(7) 0.0133(15) Uiso 0.48 1 d . . P C 2
C12B C 1.5615(11) 0.9628(10) 1.3783(9) 0.024(2) Uiso 0.48 1 d . . P C 2
F16B F 1.6581(7) 1.0015(6) 1.4801(6) 0.0385(15) Uiso 0.48 1 d . . P C 2
F17B F 1.6098(7) 0.9889(7) 1.3183(6) 0.0464(18) Uiso 0.48 1 d . . P C 2
F18B F 1.4852(7) 1.0240(7) 1.3975(6) 0.0392(16) Uiso 0.48 1 d . . P C 2
O22B O 1.216(2) 0.880(2) 1.1770(18) 0.017(4) Uiso 0.48 1 d D . P D 2
H22C H 1.274(9) 0.882(9) 1.231(6) 0.021 Uiso 0.48 1 d D U P E 2
H22D H 1.210(10) 0.950(5) 1.197(7) 0.021 Uiso 0.48 1 d D U P F 2
O11A O 1.212(2) 0.8874(18) 1.1893(15) 0.014(3) Uani 0.52 1 d . U P C 1
O12A O 1.3443(9) 0.7838(8) 1.2475(7) 0.0117(15) Uani 0.52 1 d . . P C 1
C11A C 1.3218(7) 0.8752(7) 1.2398(6) 0.0113(13) Uani 0.52 1 d D . P C 1
C12A C 1.4415(6) 0.9985(6) 1.3103(5) 0.0182(16) Uani 0.52 1 d D . P C 1
F16A F 1.5321(6) 0.9881(6) 1.3886(5) 0.0371(9) Uani 0.52 1 d D . P C 1
F17A F 1.4080(5) 1.0906(5) 1.3551(5) 0.0371(9) Uani 0.52 1 d D . P C 1
F18A F 1.4949(5) 1.0309(5) 1.2477(5) 0.0371(9) Uani 0.52 1 d D . P C 1
O22A O 1.5298(6) 0.7315(6) 1.3909(6) 0.0205(13) Uani 0.52 1 d D . P C 1
H22A H 1.514(9) 0.788(7) 1.375(9) 0.025 Uiso 0.52 1 d D U P G 1
H22B H 1.466(6) 0.694(8) 1.399(8) 0.025 Uiso 0.52 1 d D U P H 1
C13 C 1.7920(5) 0.7246(4) 1.5388(4) 0.0237(9) Uani 1 1 d . . . . .
C14 C 1.8981(5) 0.7349(5) 1.6411(4) 0.0274(10) Uani 1 1 d . . . . .

loop_
_atom_site_aniso_label
_atom_site_aniso_U_11
_atom_site_aniso_U_22
_atom_site_aniso_U_33
_atom_site_aniso_U_23
_atom_site_aniso_U_13
_atom_site_aniso_U_12
Yb1 0.00777(7) 0.00936(7) 0.01060(7) 0.00552(6) 0.00457(6) 0.00351(6)
Yb2 0.00763(7) 0.00969(7) 0.01129(7) 0.00565(6) 0.00440(6) 0.00352(6)
Yb3 0.00867(7) 0.00862(7) 0.01026(7) 0.00521(6) 0.00415(6) 0.00328(6)
K1 0.0151(4) 0.0217(4) 0.0180(4) 0.0078(4) 0.0056(3) 0.0084(3)
F01 0.0085(10) 0.0109(10) 0.0129(11) 0.0048(9) 0.0042(9) 0.0033(8)
F02 0.0124(10) 0.0139(11) 0.0138(11) 0.0084(9) 0.0057(9) 0.0068(9)
F03 0.0084(10) 0.0120(10) 0.0139(11) 0.0074(9) 0.0051(9) 0.0038(8)
F04 0.0102(10) 0.0115(10) 0.0134(11) 0.0064(9) 0.0044(9) 0.0028(9)
F1A 0.036(2) 0.038(2) 0.0095(16) 0.0014(16) 0.0072(15) 0.0072(19)
F2A 0.036(2) 0.038(2) 0.0095(16) 0.0014(16) 0.0072(15) 0.0072(19)
F3A 0.036(2) 0.038(2) 0.0095(16) 0.0014(16) 0.0072(15) 0.0072(19)
F4A 0.0201(17) 0.0229(17) 0.037(2) 0.0198(17) 0.0183(17) 0.0067(14)
F5A 0.0201(17) 0.0229(17) 0.037(2) 0.0198(17) 0.0183(17) 0.0067(14)
F6A 0.0201(17) 0.0229(17) 0.037(2) 0.0198(17) 0.0183(17) 0.0067(14)
F7 0.0296(16) 0.0199(15) 0.066(2) 0.0200(16) -0.0076(16) 0.0091(13)
F8 0.048(2) 0.083(3) 0.0379(18) 0.048(2) 0.0264(16) 0.045(2)
F9 0.0158(12) 0.0348(16) 0.0427(17) 0.0251(14) 0.0104(12) 0.0156(12)
F10 0.0215(14) 0.0379(17) 0.0403(18) 0.0090(14) 0.0225(14) 0.0094(13)
F11 0.0261(15) 0.0273(15) 0.048(2) 0.0268(15) 0.0077(14) -0.0004(13)
F12 0.0130(12) 0.0445(18) 0.0189(14) 0.0081(13) 0.0018(11) -0.0050(12)
F13 0.094(3) 0.0183(14) 0.0397(19) 0.0159(14) 0.047(2) 0.0284(17)
F14 0.0368(18) 0.056(2) 0.0192(15) -0.0054(15) 0.0001(14) 0.0202(17)
F15 0.0401(17) 0.0266(15) 0.0305(16) 0.0076(13) 0.0283(14) 0.0105(13)
F19 0.0297(18) 0.124(4) 0.041(2) 0.038(3) 0.0142(17) 0.029(2)
F20 0.0468(19) 0.0314(16) 0.0359(18) 0.0211(15) 0.0139(15) 0.0170(15)
F21 0.083(3) 0.0260(17) 0.0197(16) 0.0034(14) -0.0076(17) 0.0103(18)
O1 0.0114(12) 0.0150(13) 0.0119(13) 0.0056(11) 0.0044(11) 0.0039(11)
O2 0.0126(13) 0.0170(14) 0.0129(13) 0.0060(12) 0.0046(11) 0.0051(11)
O3 0.0163(13) 0.0127(13) 0.0163(14) 0.0080(11) 0.0090(11) 0.0059(11)
O4 0.0180(14) 0.0149(13) 0.0189(14) 0.0108(12) 0.0112(12) 0.0073(12)
O5 0.0104(12) 0.0174(14) 0.0182(14) 0.0100(12) 0.0046(11) 0.0064(11)
O6 0.0137(13) 0.0140(13) 0.0148(13) 0.0074(11) 0.0053(11) 0.0078(11)
O7 0.0109(12) 0.0171(14) 0.0139(13) 0.0081(11) 0.0058(11) 0.0050(11)
O8 0.0072(11) 0.0165(13) 0.0123(13) 0.0051(11) 0.0032(10) 0.0031(10)
O9 0.0170(13) 0.0133(13) 0.0154(14) 0.0071(11) 0.0089(12) 0.0057(11)
O10 0.0204(14) 0.0129(13) 0.0153(14) 0.0082(11) 0.0107(12) 0.0079(11)
O13 0.0257(17) 0.0316(19) 0.0244(18) 0.0019(15) 0.0059(15) 0.0114(16)
O14 0.063(3) 0.039(2) 0.0172(17) 0.0042(17) 0.0011(18) 0.032(2)
O21 0.0208(14) 0.0130(13) 0.0216(15) 0.0100(12) 0.0129(13) 0.0101(12)
O23 0.0162(13) 0.0144(13) 0.0127(13) 0.0057(11) 0.0073(11) 0.0054(12)
C1 0.0172(18) 0.0141(18) 0.0091(17) 0.0063(15) 0.0041(15) 0.0056(15)
C2 0.021(2) 0.035(3) 0.014(2) 0.007(2) 0.0060(18) 0.006(2)
C3 0.0112(16) 0.0122(17) 0.0155(18) 0.0080(15) 0.0052(15) 0.0032(14)
C4 0.0184(19) 0.0168(19) 0.036(3) 0.0145(19) 0.0185(19) 0.0078(17)
C5 0.0139(17) 0.0189(19) 0.0161(18) 0.0125(16) 0.0102(15) 0.0100(15)
C6 0.0164(19) 0.022(2) 0.026(2) 0.0159(19) 0.0055(17) 0.0077(17)
C7 0.0094(15) 0.0105(16) 0.0117(17) 0.0057(14) 0.0045(14) 0.0040(13)
C8 0.0103(16) 0.0180(19) 0.0151(19) 0.0070(16) 0.0038(15) -0.0002(15)
C9 0.0101(16) 0.0110(16) 0.0093(16) 0.0022(14) 0.0027(14) 0.0038(14)
C10 0.028(2) 0.0138(18) 0.019(2) 0.0076(17) 0.0148(18) 0.0072(17)
O11A 0.023(5) 0.005(4) 0.007(5) 0.000(3) 0.002(4) 0.002(3)
O12A 0.010(4) 0.009(3) 0.011(4) 0.004(3) -0.001(3) 0.002(3)
C11A 0.012(3) 0.013(3) 0.012(3) 0.007(3) 0.007(3) 0.005(3)
C12A 0.015(3) 0.008(3) 0.024(4) 0.005(3) 0.003(3) -0.001(3)
F16A 0.0248(18) 0.0221(17) 0.043(2) 0.0051(16) 0.0030(16) -0.0013(15)
F17A 0.0248(18) 0.0221(17) 0.043(2) 0.0051(16) 0.0030(16) -0.0013(15)
F18A 0.0248(18) 0.0221(17) 0.043(2) 0.0051(16) 0.0030(16) -0.0013(15)
O22A 0.011(3) 0.026(3) 0.029(4) 0.017(3) 0.008(3) 0.007(3)
C13 0.026(2) 0.021(2) 0.017(2) 0.0063(18) 0.0056(18) 0.0054(19)
C14 0.029(2) 0.026(2) 0.016(2) 0.0054(19) 0.0048(19) 0.005(2)

loop_
_atom_type_symbol
_atom_type_description
_atom_type_scat_dispersion_real
_atom_type_scat_dispersion_imag
_atom_type_scat_source
C C 0.0033 0.0016 'International Tables Vol C Tables 4.2.6.8 and 6.1.1.4'
O O 0.0106 0.0060 'International Tables Vol C Tables 4.2.6.8 and 6.1.1.4'
F F 0.0171 0.0103 'International Tables Vol C Tables 4.2.6.8 and 6.1.1.4'
K K 0.2009 0.2494 'International Tables Vol C Tables 4.2.6.8 and 6.1.1.4'
Yb Yb -0.3850 5.5486 'International Tables Vol C Tables 4.2.6.8 and 6.1.1.4'
H H 0.0000 0.0000 'International Tables Vol C Tables 4.2.6.8 and 6.1.1.4'

loop_
_geom_angle_atom_site_label_1
_geom_angle_atom_site_label_2
_geom_angle_atom_site_label_3
_geom_angle
_geom_angle_site_symmetry_1
_geom_angle_site_symmetry_3
_geom_angle_publ_flag
O9 Yb1 F01 141.42(9) . . ?
O9 Yb1 O2 79.78(10) . . ?
F01 Yb1 O2 77.02(9) . . ?
O9 Yb1 O4 131.97(10) . . ?
F01 Yb1 O4 77.03(9) . . ?
O2 Yb1 O4 86.90(10) . . ?
O9 Yb1 F04 77.39(9) . 2_767 ?
F01 Yb1 F04 98.29(8) . 2_767 ?
O2 Yb1 F04 135.22(9) . 2_767 ?
O4 Yb1 F04 136.16(9) . 2_767 ?
O9 Yb1 O8 79.69(10) . 2_767 ?
F01 Yb1 O8 137.22(9) . 2_767 ?
O2 Yb1 O8 135.96(10) . 2_767 ?
O4 Yb1 O8 78.74(10) . 2_767 ?
F04 Yb1 O8 76.15(9) 2_767 2_767 ?
O9 Yb1 F03 77.52(9) . . ?
F01 Yb1 F03 66.71(8) . . ?
O2 Yb1 F03 74.05(9) . . ?
O4 Yb1 F03 141.82(9) . . ?
F04 Yb1 F03 63.70(8) 2_767 . ?
O8 Yb1 F03 137.11(9) 2_767 . ?
O9 Yb1 F02 138.93(9) . 2_767 ?
F01 Yb1 F02 64.41(8) . 2_767 ?
O2 Yb1 F02 139.64(9) . 2_767 ?
O4 Yb1 F02 73.77(9) . 2_767 ?
F04 Yb1 F02 65.41(8) 2_767 2_767 ?
O8 Yb1 F02 75.22(9) 2_767 2_767 ?
F03 Yb1 F02 99.72(8) . 2_767 ?
O9 Yb1 O23 68.01(10) . . ?
F01 Yb1 O23 127.98(8) . . ?
O2 Yb1 O23 67.96(10) . . ?
O4 Yb1 O23 64.21(10) . . ?
F04 Yb1 O23 133.66(9) 2_767 . ?
O8 Yb1 O23 68.29(10) 2_767 . ?
F03 Yb1 O23 132.02(9) . . ?
F02 Yb1 O23 128.21(9) 2_767 . ?
O9 Yb1 Yb2 109.01(7) . . ?
F01 Yb1 Yb2 33.20(5) . . ?
O2 Yb1 Yb2 68.48(7) . . ?
O4 Yb1 Yb2 108.31(7) . . ?
F04 Yb1 Yb2 83.40(5) 2_767 . ?
O8 Yb1 Yb2 155.54(7) 2_767 . ?
F03 Yb1 Yb2 33.96(5) . . ?
F02 Yb1 Yb2 84.20(5) 2_767 . ?
O23 Yb1 Yb2 136.10(7) . . ?
O9 Yb1 Yb2 107.28(7) . 2_767 ?
F01 Yb1 Yb2 83.34(6) . 2_767 ?
O2 Yb1 Yb2 154.68(7) . 2_767 ?
O4 Yb1 Yb2 104.21(7) . 2_767 ?
F04 Yb1 Yb2 32.82(6) 2_767 2_767 ?
O8 Yb1 Yb2 69.19(7) 2_767 2_767 ?
F03 Yb1 Yb2 83.64(6) . 2_767 ?
F02 Yb1 Yb2 32.97(5) 2_767 2_767 ?
O23 Yb1 Yb2 137.35(7) . 2_767 ?
Yb2 Yb1 Yb2 86.348(5) . 2_767 ?
O9 Yb1 Yb3 69.77(7) . . ?
F01 Yb1 Yb3 86.31(5) . . ?
O2 Yb1 Yb3 103.68(7) . . ?
O4 Yb1 Yb3 157.83(7) . . ?
F04 Yb1 Yb3 31.93(5) 2_767 . ?
O8 Yb1 Yb3 105.02(7) 2_767 . ?
F03 Yb1 Yb3 32.59(5) . . ?
F02 Yb1 Yb3 85.94(5) 2_767 . ?
O23 Yb1 Yb3 137.77(7) . . ?
Yb2 Yb1 Yb3 59.740(4) . . ?
Yb2 Yb1 Yb3 58.783(5) 2_767 . ?
F01 Yb2 F02 105.37(8) . . ?
F01 Yb2 F03 69.06(8) . . ?
F02 Yb2 F03 68.03(8) . . ?
F01 Yb2 F04 68.14(8) . . ?
F02 Yb2 F04 68.31(8) . . ?
F03 Yb2 F04 105.17(8) . . ?
F01 Yb2 O12A 143.7(2) . . ?
F02 Yb2 O12A 77.5(2) . . ?
F03 Yb2 O12A 79.3(2) . . ?
F04 Yb2 O12A 140.0(2) . . ?
F01 Yb2 O6 81.65(9) . . ?
F02 Yb2 O6 141.79(9) . . ?
F03 Yb2 O6 144.63(9) . . ?
F04 Yb2 O6 80.55(9) . . ?
O12A Yb2 O6 118.9(2) . . ?
F01 Yb2 O1 80.08(9) . . ?
F02 Yb2 O1 141.08(9) . . ?
F03 Yb2 O1 78.90(9) . . ?
F04 Yb2 O1 143.20(9) . . ?
O12A Yb2 O1 76.7(2) . . ?
O6 Yb2 O1 76.83(10) . . ?
F01 Yb2 O7 142.24(9) . . ?
F02 Yb2 O7 77.23(9) . . ?
F03 Yb2 O7 139.91(9) . . ?
F04 Yb2 O7 78.72(9) . . ?
O12A Yb2 O7 74.0(2) . . ?
O6 Yb2 O7 75.37(10) . . ?
O1 Yb2 O7 121.96(10) . . ?
F01 Yb2 O12B 145.2(3) . . ?
F02 Yb2 O12B 84.7(3) . . ?
F03 Yb2 O12B 85.0(3) . . ?
F04 Yb2 O12B 143.9(3) . . ?
O6 Yb2 O12B 111.2(3) . . ?
O1 Yb2 O12B 72.2(3) . . ?
O7 Yb2 O12B 72.1(3) . . ?
F01 Yb2 Yb1 34.15(6) . . ?
F02 Yb2 Yb1 90.15(6) . . ?
F03 Yb2 Yb1 35.40(5) . . ?
F04 Yb2 Yb1 89.39(6) . . ?
O12A Yb2 Yb1 111.2(2) . . ?
O6 Yb2 Yb1 111.74(7) . . ?
O1 Yb2 Yb1 72.88(7) . . ?
O7 Yb2 Yb1 165.12(7) . . ?
O12B Yb2 Yb1 115.0(3) . . ?
F01 Yb2 Yb3 34.80(6) . 2_767 ?
F02 Yb2 Yb3 90.50(6) . 2_767 ?
F03 Yb2 Yb3 91.27(6) . 2_767 ?
F04 Yb2 Yb3 34.04(6) . 2_767 ?
O12A Yb2 Yb3 166.8(2) . 2_767 ?
O6 Yb2 Yb3 73.98(7) . 2_767 ?
O1 Yb2 Yb3 110.75(7) . 2_767 ?
O7 Yb2 Yb3 108.86(7) . 2_767 ?
Yb1 Yb2 Yb3 62.818(5) . 2_767 ?
F01 Yb2 Yb1 89.34(6) . 2_767 ?
F02 Yb2 Yb1 34.68(6) . 2_767 ?
F03 Yb2 Yb1 89.53(6) . 2_767 ?
F04 Yb2 Yb1 34.03(6) . 2_767 ?
O12A Yb2 Yb1 108.2(2) . 2_767 ?
O6 Yb2 Yb1 110.11(7) . 2_767 ?
O1 Yb2 Yb1 166.49(7) . 2_767 ?
O7 Yb2 Yb1 71.49(7) . 2_767 ?
Yb1 Yb2 Yb1 93.652(5) . 2_767 ?
Yb3 Yb2 Yb1 62.099(5) 2_767 2_767 ?
O3 Yb3 O22B 77.2(7) 2_767 . ?
O3 Yb3 F04 140.52(9) 2_767 2_767 ?
O3 Yb3 O10 134.20(10) 2_767 . ?
O22B Yb3 O10 83.5(6) . . ?
F04 Yb3 O10 76.94(9) 2_767 . ?
O3 Yb3 O5 81.81(10) 2_767 2_767 ?
F04 Yb3 O5 75.75(9) 2_767 2_767 ?
O10 Yb3 O5 87.00(10) . 2_767 ?
O3 Yb3 F03 137.52(9) 2_767 . ?
O22B Yb3 F03 76.0(7) . . ?
F04 Yb3 F03 63.84(8) 2_767 . ?
O10 Yb3 F03 73.96(9) . . ?
O5 Yb3 F03 138.08(9) 2_767 . ?
O3 Yb3 F01 77.42(9) 2_767 2_767 ?
F04 Yb3 F01 65.27(8) 2_767 2_767 ?
O10 Yb3 F01 140.48(9) . 2_767 ?
O5 Yb3 F01 73.33(9) 2_767 2_767 ?
F03 Yb3 F01 98.10(8) . 2_767 ?
O3 Yb3 O11A 80.8(6) 2_767 . ?
F04 Yb3 O11A 136.2(5) 2_767 . ?
O10 Yb3 O11A 78.8(6) . . ?
O5 Yb3 O11A 138.4(5) 2_767 . ?
F03 Yb3 O11A 74.7(5) . . ?
F01 Yb3 O11A 137.6(6) 2_767 . ?
O3 Yb3 F02 76.00(9) 2_767 . ?
O22B Yb3 F02 72.5(6) . . ?
F04 Yb3 F02 97.33(8) 2_767 . ?
O10 Yb3 F02 135.98(9) . . ?
O5 Yb3 F02 134.56(9) 2_767 . ?
F03 Yb3 F02 64.83(8) . . ?
F01 Yb3 F02 63.45(8) 2_767 . ?
O11A Yb3 F02 76.2(5) . . ?
O3 Yb3 O21 67.33(10) 2_767 . ?
O22B Yb3 O21 69.5(7) . . ?
F04 Yb3 O21 131.09(9) 2_767 . ?
O10 Yb3 O21 67.05(10) . . ?
O5 Yb3 O21 70.56(10) 2_767 . ?
F03 Yb3 O21 129.78(9) . . ?
F01 Yb3 O21 132.12(9) 2_767 . ?
O11A Yb3 O21 67.8(5) . . ?
F02 Yb3 O21 131.56(9) . . ?
O3 Yb3 Yb2 107.93(7) 2_767 2_767 ?
F04 Yb3 Yb2 33.00(6) 2_767 2_767 ?
O10 Yb3 Yb2 107.80(7) . 2_767 ?
O5 Yb3 Yb2 66.58(7) 2_767 2_767 ?
F03 Yb3 Yb2 83.92(6) . 2_767 ?
F01 Yb3 Yb2 32.94(5) 2_767 2_767 ?
O11A Yb3 Yb2 155.1(5) . 2_767 ?
F02 Yb3 Yb2 83.24(6) . 2_767 ?
O21 Yb3 Yb2 137.08(7) . 2_767 ?
O3 Yb3 Yb2 106.20(7) 2_767 . ?
O22B Yb3 Yb2 68.1(7) . . ?
F04 Yb3 Yb2 81.93(5) 2_767 . ?
O10 Yb3 Yb2 104.23(7) . . ?
O5 Yb3 Yb2 152.07(7) 2_767 . ?
F03 Yb3 Yb2 32.46(5) . . ?
F01 Yb3 Yb2 82.24(5) 2_767 . ?
O11A Yb3 Yb2 69.5(5) . . ?
F02 Yb3 Yb2 32.64(5) . . ?
O21 Yb3 Yb2 137.35(7) . . ?
Yb2 Yb3 Yb2 85.561(6) 2_767 . ?
O3 Yb3 H22D 75(2) 2_767 . ?
O22B Yb3 H22D 17.4(12) . . ?
F04 Yb3 H22D 144(2) 2_767 . ?
O10 Yb3 H22D 74(2) . . ?
O5 Yb3 H22D 123.0(13) 2_767 . ?
F03 Yb3 H22D 87.7(18) . . ?
F01 Yb3 H22D 145(2) 2_767 . ?
F02 Yb3 H22D 89.0(15) . . ?
O21 Yb3 H22D 52.5(12) . . ?
Yb2 Yb3 H22D 170.4(13) 2_767 . ?
Yb2 Yb3 H22D 84.9(12) . . ?
O14 K1 O23 65.21(11) . 1_655 ?
O14 K1 O7 141.37(11) . . ?
O23 K1 O7 152.23(9) 1_655 . ?
O14 K1 O11B 73.96(19) . . ?
O23 K1 O11B 138.43(18) 1_655 . ?
O7 K1 O11B 67.45(17) . . ?
O14 K1 F9 92.53(12) . . ?
O23 K1 F9 71.98(8) 1_655 . ?
O7 K1 F9 107.07(8) . . ?
O11B K1 F9 118.67(18) . . ?
O14 K1 O22A 68.31(16) . . ?
O23 K1 O22A 133.45(15) 1_655 . ?
O7 K1 O22A 73.97(14) . . ?
F9 K1 O22A 108.20(16) . . ?
O14 K1 O6 114.37(13) . . ?
O23 K1 O6 127.39(9) 1_655 . ?
O7 K1 O6 58.17(8) . . ?
O11B K1 O6 76.22(17) . . ?
F9 K1 O6 55.41(7) . . ?
O22A K1 O6 71.09(14) . . ?
O14 K1 O8 120.56(11) . 2_867 ?
O23 K1 O8 56.10(8) 1_655 2_867 ?
O7 K1 O8 96.19(8) . 2_867 ?
F9 K1 O8 78.63(8) . 2_867 ?
O22A K1 O8 169.20(15) . 2_867 ?
O6 K1 O8 107.84(8) . 2_867 ?
O14 K1 O9 82.45(12) . 1_655 ?
O23 K1 O9 55.39(8) 1_655 1_655 ?
O7 K1 O9 110.88(8) . 1_655 ?
F9 K1 O9 124.09(8) . 1_655 ?
O22A K1 O9 120.68(15) . 1_655 ?
O6 K1 O9 162.93(9) . 1_655 ?
O8 K1 O9 58.09(8) 2_867 1_655 ?
O14 K1 F12 116.72(12) . . ?
O23 K1 F12 116.02(9) 1_655 . ?
O7 K1 F12 51.87(8) . . ?
O11B K1 F12 75.46(18) . . ?
F9 K1 F12 150.58(9) . . ?
O22A K1 F12 86.91(16) . . ?
O6 K1 F12 109.96(8) . . ?
O8 K1 F12 83.40(8) 2_867 . ?
O9 K1 F12 61.49(8) 1_655 . ?
O14 K1 F15 62.92(12) . 1_655 ?
O23 K1 F15 91.51(9) 1_655 1_655 ?
O7 K1 F15 96.36(9) . 1_655 ?
F9 K1 F15 154.87(9) . 1_655 ?
O22A K1 F15 69.25(14) . 1_655 ?
O6 K1 F15 137.58(8) . 1_655 ?
O8 K1 F15 108.25(8) 2_867 1_655 ?
O9 K1 F15 51.45(7) 1_655 1_655 ?
F12 K1 F15 53.85(8) . 1_655 ?
O14 K1 F10 152.54(11) . 2_867 ?
O23 K1 F10 98.54(9) 1_655 2_867 ?
O7 K1 F10 60.17(8) . 2_867 ?
F9 K1 F10 60.57(9) . 2_867 ?
O22A K1 F10 122.69(13) . 2_867 ?
O6 K1 F10 56.59(7) . 2_867 ?
O8 K1 F10 52.76(7) 2_867 2_867 ?
O9 K1 F10 107.16(8) 1_655 2_867 ?
F12 K1 F10 90.02(8) . 2_867 ?
F15 K1 F10 142.87(9) 1_655 2_867 ?
Yb2 F01 Yb1 112.65(9) . . ?
Yb2 F01 Yb3 112.26(9) . 2_767 ?
Yb1 F01 Yb3 116.62(9) . 2_767 ?
Yb2 F02 Yb1 112.35(9) . 2_767 ?
Yb2 F02 Yb3 112.88(9) . . ?
Yb1 F02 Yb3 113.95(9) 2_767 . ?
Yb2 F03 Yb1 110.64(9) . . ?
Yb2 F03 Yb3 113.69(9) . . ?
Yb1 F03 Yb3 114.85(9) . . ?
Yb2 F04 Yb3 112.95(9) . 2_767 ?
Yb2 F04 Yb1 113.15(9) . 2_767 ?
Yb3 F04 Yb1 115.97(9) 2_767 2_767 ?
C6 F9 K1 122.7(2) . . ?
C8 F10 K1 116.0(2) . 2_867 ?
C8 F12 K1 107.9(2) . . ?
C10 F15 K1 124.1(2) . 1_455 ?
C1 O1 Yb2 130.8(3) . . ?
C1 O2 Yb1 137.8(3) . . ?
C3 O3 Yb3 134.8(3) . 2_767 ?
C3 O4 Yb1 137.1(3) . . ?
C5 O5 Yb3 140.2(3) . 2_767 ?
C5 O6 Yb2 128.7(2) . . ?
C5 O6 K1 118.8(2) . . ?
Yb2 O6 K1 105.24(10) . . ?
C7 O7 Yb2 130.9(2) . . ?
C7 O7 K1 116.8(2) . . ?
Yb2 O7 K1 108.84(10) . . ?
C7 O8 Yb1 134.2(2) . 2_767 ?
C7 O8 K1 120.4(2) . 2_867 ?
Yb1 O8 K1 102.36(10) 2_767 2_867 ?
C9 O9 Yb1 133.3(3) . . ?
C9 O9 K1 119.8(2) . 1_455 ?
Yb1 O9 K1 103.16(10) . 1_455 ?
C9 O10 Yb3 137.4(3) . . ?
C13 O13 H13A 109.5 . . ?
C13 O14 K1 136.9(3) . . ?
Yb3 O21 H21A 113.6 . . ?
Yb3 O21 H21B 118.4 . . ?
H21A O21 H21B 127.8 . . ?
Yb1 O23 K1 106.67(10) . 1_455 ?
Yb1 O23 H23A 113(4) . . ?
K1 O23 H23A 101(3) 1_455 . ?
Yb1 O23 H23B 103(3) . . ?
K1 O23 H23B 125(4) 1_455 . ?
H23A O23 H23B 109(3) . . ?
O2 C1 O1 129.9(4) . . ?
O2 C1 C2 114.8(3) . . ?
O1 C1 C2 115.4(3) . . ?
F3A C2 F1A 112.0(6) . . ?
F2B C2 F1B 108.1(6) . . ?
F2B C2 F3B 108.6(5) . . ?
F1B C2 F3B 102.9(6) . . ?
F3A C2 F2A 104.4(5) . . ?
F1A C2 F2A 107.4(6) . . ?
F2B C2 C1 113.3(5) . . ?
F3A C2 C1 115.2(4) . . ?
F1A C2 C1 110.5(5) . . ?
F1B C2 C1 114.6(5) . . ?
F3B C2 C1 108.8(4) . . ?
F2A C2 C1 106.7(4) . . ?
O4 C3 O3 129.6(4) . . ?
O4 C3 C4 115.6(3) . . ?
O3 C3 C4 114.7(3) . . ?
F5B C4 F4B 110.7(5) . . ?
F6A C4 F4A 107.6(5) . . ?
F6A C4 F5A 108.3(5) . . ?
F4A C4 F5A 106.8(5) . . ?
F5B C4 F6B 105.3(5) . . ?
F4B C4 F6B 107.6(5) . . ?
F6A C4 C3 112.5(4) . . ?
F5B C4 C3 114.2(4) . . ?
F4B C4 C3 114.2(5) . . ?
F4A C4 C3 111.1(4) . . ?
F5A C4 C3 110.3(4) . . ?
F6B C4 C3 104.0(4) . . ?
O5 C5 O6 130.0(4) . . ?
O5 C5 C6 116.3(4) . . ?
O6 C5 C6 113.7(4) . . ?
F7 C6 F8 108.9(4) . . ?
F7 C6 F9 107.4(4) . . ?
F8 C6 F9 105.9(4) . . ?
F7 C6 C5 112.8(4) . . ?
F8 C6 C5 110.5(4) . . ?
F9 C6 C5 111.1(3) . . ?
O8 C7 O7 130.0(4) . . ?
O8 C7 C8 114.3(3) . . ?
O7 C7 C8 115.7(3) . . ?
F11 C8 F12 108.3(4) . . ?
F11 C8 F10 107.5(4) . . ?
F12 C8 F10 107.0(3) . . ?
F11 C8 C7 111.2(3) . . ?
F12 C8 C7 112.8(3) . . ?
F10 C8 C7 109.8(3) . . ?
O10 C9 O9 129.4(4) . . ?
O10 C9 C10 116.2(3) . . ?
O9 C9 C10 114.4(3) . . ?
F13 C10 F14 108.8(4) . . ?
F13 C10 F15 107.1(4) . . ?
F14 C10 F15 107.2(4) . . ?
F13 C10 C9 112.7(3) . . ?
F14 C10 C9 109.2(4) . . ?
F15 C10 C9 111.6(3) . . ?
C11B O11B K1 130.8(6) . . ?
C11B O12B Yb2 126.3(8) . . ?
O11B C11B O12B 127.1(10) . . ?
O11B C11B C12B 119.1(8) . . ?
O12B C11B C12B 113.3(9) . . ?
F17B C12B F18B 113.0(10) . . ?
F17B C12B F16B 110.1(10) . . ?
F18B C12B F16B 102.8(9) . . ?
F17B C12B C11B 113.3(9) . . ?
F18B C12B C11B 109.3(9) . . ?
F16B C12B C11B 107.7(8) . . ?
Yb3 O22B H22C 137(8) . . ?
Yb3 O22B H22D 107(7) . . ?
H22C O22B H22D 106(3) . . ?
C11A O11A Yb3 131.2(12) . . ?
C11A O12A Yb2 133.0(7) . . ?
O12A C11A O11A 131.3(11) . . ?
O12A C11A C12A 113.8(7) . . ?
O11A C11A C12A 114.7(10) . . ?
F17A C12A F18A 106.5(6) . . ?
F17A C12A F16A 108.7(6) . . ?
F18A C12A F16A 108.4(6) . . ?
F17A C12A C11A 112.2(5) . . ?
F18A C12A C11A 109.1(5) . . ?
F16A C12A C11A 111.7(5) . . ?
K1 O22A H22A 116(8) . . ?
K1 O22A H22B 114(7) . . ?
H22A O22A H22B 107(3) . . ?
O14 C13 O13 128.8(5) . . ?
O14 C13 C14 118.5(5) . . ?
O13 C13 C14 112.7(4) . . ?
F19 C14 F21 108.6(5) . . ?
F19 C14 F20 108.1(5) . . ?
F21 C14 F20 107.1(4) . . ?
F19 C14 C13 110.6(4) . . ?
F21 C14 C13 113.1(4) . . ?
F20 C14 C13 109.0(4) . . ?

loop_
_geom_bond_atom_site_label_1
_geom_bond_atom_site_label_2
_geom_bond_distance
_geom_bond_site_symmetry_2
_geom_bond_publ_flag
Yb1 O9 2.292(3) . ?
Yb1 F01 2.293(2) . ?
Yb1 O2 2.301(3) . ?
Yb1 O4 2.306(3) . ?
Yb1 F04 2.325(2) 2_767 ?
Yb1 O8 2.329(3) 2_767 ?
Yb1 F03 2.334(2) . ?
Yb1 F02 2.351(2) 2_767 ?
Yb1 O23 2.524(3) . ?
Yb1 Yb2 3.7702(3) . ?
Yb1 Yb2 3.8208(3) 2_767 ?
Yb1 Yb3 3.9345(3) . ?
Yb2 F01 2.237(2) . ?
Yb2 F02 2.248(2) . ?
Yb2 F03 2.251(2) . ?
Yb2 F04 2.252(2) . ?
Yb2 O12A 2.260(9) . ?
Yb2 O6 2.289(3) . ?
Yb2 O1 2.293(3) . ?
Yb2 O7 2.320(3) . ?
Yb2 O12B 2.357(12) . ?
Yb2 Yb3 3.8074(3) 2_767 ?
Yb3 O3 2.282(3) 2_767 ?
Yb3 O22B 2.31(2) . ?
Yb3 F04 2.315(2) 2_767 ?
Yb3 O10 2.318(3) . ?
Yb3 O5 2.329(3) 2_767 ?
Yb3 F03 2.335(2) . ?
Yb3 F01 2.348(2) 2_767 ?
Yb3 O11A 2.357(19) . ?
Yb3 F02 2.360(2) . ?
Yb3 O21 2.453(3) . ?
Yb3 H22D 2.67(8) . ?
K1 O14 2.691(4) . ?
K1 O23 2.725(3) 1_655 ?
K1 O7 2.826(3) . ?
K1 O11B 2.835(8) . ?
K1 F9 2.899(3) . ?
K1 O22A 2.925(7) . ?
K1 O6 2.965(3) . ?
K1 O8 3.046(3) 2_867 ?
K1 O9 3.051(3) 1_655 ?
K1 F12 3.092(3) . ?
K1 F15 3.123(3) 1_655 ?
K1 F10 3.214(3) 2_867 ?
F1B C2 1.338(6) . ?
F2B C2 1.314(6) . ?
F3B C2 1.371(6) . ?
F1A C2 1.337(6) . ?
F2A C2 1.375(6) . ?
F3A C2 1.316(6) . ?
F4A C4 1.351(6) . ?
F5A C4 1.362(5) . ?
F6A C4 1.295(5) . ?
F4B C4 1.325(6) . ?
F5B C4 1.325(6) . ?
F6B C4 1.385(6) . ?
F7 C6 1.313(5) . ?
F8 C6 1.328(6) . ?
F9 C6 1.342(5) . ?
F10 C8 1.340(5) . ?
F11 C8 1.312(5) . ?
F12 C8 1.331(5) . ?
F13 C10 1.313(5) . ?
F14 C10 1.321(6) . ?
F15 C10 1.329(5) . ?
F19 C14 1.310(6) . ?
F20 C14 1.329(6) . ?
F21 C14 1.325(6) . ?
O1 C1 1.244(5) . ?
O2 C1 1.243(5) . ?
O3 C3 1.242(5) . ?
O4 C3 1.241(5) . ?
O5 C5 1.228(5) . ?
O6 C5 1.259(5) . ?
O7 C7 1.249(5) . ?
O8 C7 1.242(5) . ?
O9 C9 1.256(5) . ?
O10 C9 1.236(5) . ?
O13 C13 1.294(6) . ?
O13 H13A 0.8400 . ?
O14 C13 1.196(6) . ?
O21 H21A 0.7890 . ?
O21 H21B 0.7510 . ?
O23 H23A 0.831(19) . ?
O23 H23B 0.819(19) . ?
C1 C2 1.546(6) . ?
C3 C4 1.546(6) . ?
C5 C6 1.549(6) . ?
C7 C8 1.539(5) . ?
C9 C10 1.552(6) . ?
O11B C11B 1.236(11) . ?
O12B C11B 1.259(13) . ?
C11B C12B 1.562(14) . ?
C12B F17B 1.238(13) . ?
C12B F18B 1.335(12) . ?
C12B F16B 1.381(13) . ?
O22B H22C 0.84(2) . ?
O22B H22D 0.84(2) . ?
O11A C11A 1.33(2) . ?
O12A C11A 1.242(11) . ?
C11A C12A 1.556(10) . ?
C12A F17A 1.333(5) . ?
C12A F18A 1.336(5) . ?
C12A F16A 1.339(5) . ?
O22A H22A 0.84(2) . ?
O22A H22B 0.84(2) . ?
C13 C14 1.536(7) . ?

loop_
_geom_hbond_atom_site_label_D
_geom_hbond_atom_site_label_H
_geom_hbond_atom_site_label_A
_geom_hbond_distance_DH
_geom_hbond_distance_HA
_geom_hbond_distance_DA
_geom_hbond_angle_DHA
_geom_hbond_site_symmetry_A
_geom_hbond_publ_flag
O13 H13A O11B^b 0.84 1.93 2.767(9) 176.2 . yes
O13 H13A O22A^a 0.84 1.75 2.558(7) 161.5 . yes
O21 H21A F4A^a 0.79 2.34 3.026(7) 145.6 1_565 yes
O21 H21A F4B^b 0.79 2.41 3.128(8) 152.4 1_565 yes
O21 H21A F21 0.79 2.40 2.925(5) 124.9 2_878 yes
O21 H21B O21 0.75 2.46 2.898(6) 119.0 2_777 yes
O23 H23A F1A^a 0.831(19) 2.59(4) 3.034(8) 115(3) 2_768 yes
O23 H23A O14 0.831(19) 2.42(4) 2.918(5) 119(4) 1_455 yes
O22B^b H22C^b O12B^b 0.84(2) 1.90(6) 2.59(3) 140(9) . yes
O22B^b H22C^b F18B^b 0.84(2) 2.55(7) 3.26(2) 143(9) . yes
O22A^a H22A^a O12A^a 0.84(2) 2.21(8) 2.825(11) 131(9) . yes
O22A^a H22B^a O1 0.84(2) 2.18(6) 2.901(7) 144(9) . yes
